data_1574784
loop_
_publ_author_name
'Knez, Damijan'
'\<Sterman, Andrej'
'Sosi\<c, Izidor'
'Perdih, Franc'
'Nu\~nez, Gonzalo D.'
'Knafli\<c, Tilen'
'Ar\<con, Denis'
'Besora, Maria'
'Carb\'o, Jorge J.'
'Fern\'andez, Elena'
'\<Casar, Zdenko'

_publ_section_title
;
 Access to amidines via C(sp2)--N coupling of trifluoroborate-iminiums
 with N-fluorobenzenesulfonimide
;
_journal_issue 26
_journal_name_full 'Chemical Science'
_journal_page_first 12012
_journal_page_last 12023
_journal_paper_doi 10.1039/D5SC02912K
_journal_volume 16
_journal_year 2025
_chemical_formula_moiety 'C16 H16 N2 O4 S'
_chemical_formula_sum 'C16 H16 N2 O4 S'
_chemical_formula_weight 332.37
_space_group_crystal_system orthorhombic
_space_group_IT_number 61
_space_group_name_Hall '-P 2ac 2ab'
_space_group_name_H-M_alt 'P b c a'
_atom_sites_solution_hydrogens mixed
_atom_sites_solution_primary dual
_audit_creation_method SHELXL-2018/3
_audit_update_record
;
2024-11-08 deposited with the CCDC.	2025-05-22 downloaded from the CCDC.
;
_cell_angle_alpha 90
_cell_angle_beta 90
_cell_angle_gamma 90
_cell_formula_units_Z 8
_cell_length_a 7.62600(10)
_cell_length_b 10.8033(2)
_cell_length_c 36.3680(7)
_cell_measurement_reflns_used 6582
_cell_measurement_temperature 150.00(10)
_cell_measurement_theta_max 75.8270
_cell_measurement_theta_min 2.3600
_cell_volume 2996.21(9)
_computing_cell_refinement 'CrysAlisPro 1.171.43.95a (Rigaku OD, 2023)'
_computing_data_collection 'CrysAlisPro 1.171.43.95a (Rigaku OD, 2023)'
_computing_data_reduction 'CrysAlisPro 1.171.43.95a (Rigaku OD, 2023)'
_computing_structure_refinement 'SHELXL-2018/3 (Sheldrick, 2018)'
_computing_structure_solution 'SHELXT 2018/2 (Sheldrick, 2018)'
_diffrn_ambient_temperature 150.00(10)
_diffrn_detector 'CCD plate'
_diffrn_detector_area_resol_mean 10.4933
_diffrn_detector_type Atlas
_diffrn_measured_fraction_theta_full 1.000
_diffrn_measured_fraction_theta_max 1.000
_diffrn_measurement_device 'four-circle diffractometer'
_diffrn_measurement_device_type 'SuperNova, Dual, Cu at zero, Atlas'
_diffrn_measurement_method '\w scans'
_diffrn_radiation_type CuK\a
_diffrn_radiation_wavelength 1.54184
_diffrn_reflns_av_R_equivalents 0.0560
_diffrn_reflns_av_unetI/netI 0.0360
_diffrn_reflns_Laue_measured_fraction_full 1.000
_diffrn_reflns_Laue_measured_fraction_max 1.000
_diffrn_reflns_limit_h_max 9
_diffrn_reflns_limit_h_min -9
_diffrn_reflns_limit_k_max 6
_diffrn_reflns_limit_k_min -13
_diffrn_reflns_limit_l_max 44
_diffrn_reflns_limit_l_min -38
_diffrn_reflns_number 11983
_diffrn_reflns_point_group_measured_fraction_full 1.000
_diffrn_reflns_point_group_measured_fraction_max 1.000
_diffrn_reflns_theta_full 67.684
_diffrn_reflns_theta_max 70.064
_diffrn_reflns_theta_min 4.864
_diffrn_source 'micro-focus sealed X-ray tube'
_exptl_absorpt_coefficient_mu 2.131
_exptl_absorpt_correction_T_max 1.00000
_exptl_absorpt_correction_T_min 0.30736
_exptl_absorpt_correction_type multi-scan
_exptl_absorpt_process_details
;
CrysAlisPro 1.171.43.95a (Rigaku Oxford Diffraction, 2023)
Empirical absorption correction using spherical harmonics,
implemented in SCALE3 ABSPACK scaling algorithm.
;
_exptl_crystal_colour colourless
_exptl_crystal_density_diffrn 1.474
_exptl_crystal_description plate
_exptl_crystal_F_000 1392
_exptl_crystal_size_max 0.600
_exptl_crystal_size_mid 0.450
_exptl_crystal_size_min 0.050
_refine_diff_density_max 0.386
_refine_diff_density_min -0.555
_refine_diff_density_rms 0.087
_refine_ls_extinction_coef 0.00204(19)
_refine_ls_extinction_expression Fc^*^=kFc[1+0.001xFc^2^\l^3^/sin(2\q)]^-1/4^
_refine_ls_extinction_method 'SHELXL-2018/3 (Sheldrick 2018)'
_refine_ls_goodness_of_fit_ref 1.066
_refine_ls_hydrogen_treatment mixed
_refine_ls_matrix_type full
_refine_ls_number_parameters 216
_refine_ls_number_reflns 2844
_refine_ls_number_restraints 2
_refine_ls_restrained_S_all 1.066
_refine_ls_R_factor_all 0.0552
_refine_ls_R_factor_gt 0.0476
_refine_ls_shift/su_max 0.001
_refine_ls_shift/su_mean 0.000
_refine_ls_structure_factor_coef Fsqd
_refine_ls_weighting_details 'w=1/[\s^2^(Fo^2^)+(0.0760P)^2^+1.7219P] where P=(Fo^2^+2Fc^2^)/3'
_refine_ls_weighting_scheme calc
_refine_ls_wR_factor_gt 0.1204
_refine_ls_wR_factor_ref 0.1290
_reflns_Friedel_coverage 0.000
_reflns_number_gt 2464
_reflns_number_total 2844
_reflns_threshold_expression 'I > 2\s(I)'
_cod_data_source_file d5sc02912k2.cif
_cod_data_source_block structure2p-cua362
_cod_depositor_comments 'Adding full bibliography for 1574783--1574790.cif.'
_cod_database_code 1574784
_shelx_shelxl_version_number 2018/3
_shelx_space_group_comment
;
The symmetry employed for this shelxl refinement is uniquely defined
by the following loop, which should always be used as a source of
symmetry information in preference to the above space-group names.
They are only intended as comments.
;
_shelx_estimated_absorpt_t_min 0.361
_shelx_estimated_absorpt_t_max 0.901

loop_
_space_group_symop_operation_xyz
'x, y, z'
'-x+1/2, -y, z+1/2'
'-x, y+1/2, -z+1/2'
'x+1/2, -y+1/2, -z'
'-x, -y, -z'
'x-1/2, y, -z-1/2'
'x, -y-1/2, z-1/2'
'-x-1/2, y-1/2, z'

loop_
_atom_site_label
_atom_site_type_symbol
_atom_site_fract_x
_atom_site_fract_y
_atom_site_fract_z
_atom_site_U_iso_or_equiv
_atom_site_adp_type
_atom_site_occupancy
_atom_site_site_symmetry_order
_atom_site_calc_flag
_atom_site_refinement_flags_posn
_atom_site_refinement_flags_adp
_atom_site_refinement_flags_occupancy
_atom_site_disorder_assembly
_atom_site_disorder_group
S1 S 0.73011(7) 0.49864(4) 0.42033(2) 0.01593(19) Uani 1 1 d . . . . .
O1 O 0.8433(2) 0.39608(14) 0.42882(4) 0.0212(4) Uani 1 1 d . . . . .
O2 O 0.7893(2) 0.62050(14) 0.43036(4) 0.0241(4) Uani 1 1 d . . . . .
O3 O 0.5576(2) 0.62069(14) 0.19016(4) 0.0295(4) Uani 1 1 d . . . . .
O4 O 0.6431(2) 0.42407(13) 0.18054(4) 0.0215(4) Uani 1 1 d . . . . .
N1 N 0.6562(3) 0.29150(16) 0.36723(5) 0.0205(4) Uani 1 1 d D . . . .
H1A H 0.686(3) 0.266(2) 0.3891(4) 0.025 Uiso 1 1 d D U . . .
H1B H 0.634(3) 0.2312(17) 0.3518(6) 0.025 Uiso 1 1 d D U . . .
N2 N 0.6883(3) 0.50832(15) 0.37642(5) 0.0172(4) Uani 1 1 d . . . . .
C1 C 0.6601(3) 0.40861(18) 0.35642(5) 0.0161(4) Uani 1 1 d . . . . .
C2 C 0.6353(3) 0.43366(17) 0.31621(5) 0.0147(4) Uani 1 1 d . . . . .
C3 C 0.6960(3) 0.34911(18) 0.29014(6) 0.0169(4) Uani 1 1 d . . . . .
H3 H 0.745419 0.272743 0.297909 0.020 Uiso 1 1 calc R U . . .
C4 C 0.6845(3) 0.37611(18) 0.25291(6) 0.0171(4) Uani 1 1 d . . . . .
H4 H 0.727616 0.318812 0.235274 0.021 Uiso 1 1 calc R U . . .
C5 C 0.6101(3) 0.48689(18) 0.24144(5) 0.0142(4) Uani 1 1 d . . . . .
C6 C 0.5480(3) 0.57125(18) 0.26743(6) 0.0173(4) Uani 1 1 d . . . . .
H6 H 0.496400 0.646838 0.259602 0.021 Uiso 1 1 calc R U . . .
C7 C 0.5613(3) 0.54497(18) 0.30463(5) 0.0162(4) Uani 1 1 d . . . . .
H7 H 0.520014 0.602951 0.322258 0.019 Uiso 1 1 calc R U . . .
C8 C 0.5990(3) 0.51963(18) 0.20165(6) 0.0176(4) Uani 1 1 d . . . . .
C9 C 0.6581(3) 0.4450(2) 0.14125(6) 0.0215(5) Uani 1 1 d . . . . .
H9A H 0.762597 0.496089 0.135741 0.026 Uiso 1 1 calc R U . . .
H9B H 0.552794 0.488339 0.131865 0.026 Uiso 1 1 calc R U . . .
C10 C 0.6747(3) 0.3197(2) 0.12379(6) 0.0258(5) Uani 1 1 d . . . . .
H10A H 0.696913 0.329294 0.097401 0.039 Uiso 1 1 calc R U . . .
H10B H 0.565710 0.273209 0.127432 0.039 Uiso 1 1 calc R U . . .
H10C H 0.772316 0.274715 0.135130 0.039 Uiso 1 1 calc R U . . .
C11 C 0.5266(3) 0.47201(17) 0.44185(5) 0.0151(4) Uani 1 1 d . . . . .
C12 C 0.3911(3) 0.55729(19) 0.43788(6) 0.0220(5) Uani 1 1 d . . . . .
H12 H 0.408080 0.630630 0.423918 0.026 Uiso 1 1 calc R U . . .
C13 C 0.2313(3) 0.5339(2) 0.45452(7) 0.0260(5) Uani 1 1 d . . . . .
H13 H 0.136134 0.589497 0.451095 0.031 Uiso 1 1 calc R U . . .
C14 C 0.2100(3) 0.4292(2) 0.47624(6) 0.0250(5) Uani 1 1 d . . . . .
H14 H 0.100494 0.414153 0.487875 0.030 Uiso 1 1 calc R U . . .
C15 C 0.3462(3) 0.3470(2) 0.48104(6) 0.0227(5) Uani 1 1 d . . . . .
H15 H 0.331500 0.277052 0.496554 0.027 Uiso 1 1 calc R U . . .
C16 C 0.5056(3) 0.36628(18) 0.46319(5) 0.0180(4) Uani 1 1 d . . . . .
H16 H 0.598362 0.308124 0.465558 0.022 Uiso 1 1 calc R U . . .

loop_
_atom_site_aniso_label
_atom_site_aniso_U_11
_atom_site_aniso_U_22
_atom_site_aniso_U_33
_atom_site_aniso_U_23
_atom_site_aniso_U_13
_atom_site_aniso_U_12
S1 0.0182(3) 0.0152(3) 0.0145(3) 0.00040(17) -0.00051(19) -0.00431(18)
O1 0.0168(7) 0.0242(8) 0.0225(7) 0.0024(6) -0.0010(6) 0.0032(6)
O2 0.0351(9) 0.0189(8) 0.0183(7) -0.0004(6) -0.0007(7) -0.0133(7)
O3 0.0463(10) 0.0204(8) 0.0219(8) 0.0027(6) -0.0009(7) 0.0078(7)
O4 0.0312(9) 0.0193(7) 0.0139(7) -0.0005(6) -0.0003(6) 0.0035(6)
N1 0.0322(10) 0.0122(8) 0.0171(8) 0.0009(7) -0.0021(8) -0.0008(7)
N2 0.0233(9) 0.0149(8) 0.0135(9) 0.0004(6) 0.0004(7) -0.0032(7)
C1 0.0144(9) 0.0176(9) 0.0163(9) 0.0016(8) 0.0025(8) 0.0009(8)
C2 0.0138(9) 0.0134(9) 0.0170(10) 0.0000(7) 0.0014(8) -0.0031(7)
C3 0.0190(10) 0.0124(9) 0.0192(10) 0.0006(7) -0.0004(8) 0.0010(8)
C4 0.0178(9) 0.0160(9) 0.0176(10) -0.0013(8) 0.0022(8) -0.0017(8)
C5 0.0137(9) 0.0140(9) 0.0147(10) -0.0002(7) 0.0004(8) -0.0028(7)
C6 0.0171(10) 0.0141(9) 0.0209(10) 0.0007(8) -0.0017(8) 0.0002(8)
C7 0.0182(9) 0.0135(9) 0.0167(9) -0.0030(7) 0.0018(8) -0.0010(8)
C8 0.0176(10) 0.0164(9) 0.0186(10) -0.0007(8) -0.0002(9) -0.0012(8)
C9 0.0277(11) 0.0239(11) 0.0128(9) 0.0023(8) -0.0004(9) -0.0011(9)
C10 0.0327(12) 0.0248(11) 0.0198(10) -0.0032(9) 0.0013(10) 0.0010(10)
C11 0.0173(10) 0.0132(9) 0.0148(9) -0.0016(8) -0.0021(8) 0.0003(8)
C12 0.0251(11) 0.0178(10) 0.0229(10) 0.0005(8) -0.0040(9) 0.0045(9)
C13 0.0215(11) 0.0277(11) 0.0287(12) -0.0064(10) -0.0052(10) 0.0098(9)
C14 0.0176(10) 0.0316(12) 0.0257(11) -0.0096(10) 0.0045(9) -0.0016(9)
C15 0.0257(11) 0.0212(10) 0.0213(10) 0.0009(8) 0.0058(9) -0.0038(9)
C16 0.0205(10) 0.0139(9) 0.0195(10) 0.0003(8) 0.0003(9) 0.0014(8)

loop_
_atom_type_symbol
_atom_type_description
_atom_type_scat_dispersion_real
_atom_type_scat_dispersion_imag
_atom_type_scat_source
C C 0.0181 0.0091 'International Tables Vol C Tables 4.2.6.8 and 6.1.1.4'
H H 0.0000 0.0000 'International Tables Vol C Tables 4.2.6.8 and 6.1.1.4'
N N 0.0311 0.0180 'International Tables Vol C Tables 4.2.6.8 and 6.1.1.4'
O O 0.0492 0.0322 'International Tables Vol C Tables 4.2.6.8 and 6.1.1.4'
S S 0.3331 0.5567 'International Tables Vol C Tables 4.2.6.8 and 6.1.1.4'

loop_
_geom_angle_atom_site_label_1
_geom_angle_atom_site_label_2
_geom_angle_atom_site_label_3
_geom_angle
_geom_angle_site_symmetry_1
_geom_angle_site_symmetry_3
_geom_angle_publ_flag
O1 S1 O2 117.54(10) . . ?
O1 S1 N2 112.13(9) . . ?
O2 S1 N2 104.51(9) . . ?
O1 S1 C11 107.92(9) . . ?
O2 S1 C11 108.25(9) . . ?
N2 S1 C11 105.85(10) . . ?
C8 O4 C9 117.87(16) . . ?
C1 N1 H1A 124.7(18) . . ?
C1 N1 H1B 121.5(17) . . ?
H1A N1 H1B 113(2) . . ?
C1 N2 S1 121.31(14) . . ?
N2 C1 N1 128.36(19) . . ?
N2 C1 C2 114.30(17) . . ?
N1 C1 C2 117.31(17) . . ?
C7 C2 C3 119.58(18) . . ?
C7 C2 C1 120.12(17) . . ?
C3 C2 C1 120.18(17) . . ?
C4 C3 C2 120.29(18) . . ?
C4 C3 H3 119.9 . . ?
C2 C3 H3 119.9 . . ?
C3 C4 C5 120.00(19) . . ?
C3 C4 H4 120.0 . . ?
C5 C4 H4 120.0 . . ?
C4 C5 C6 119.87(19) . . ?
C4 C5 C8 121.25(18) . . ?
C6 C5 C8 118.86(17) . . ?
C7 C6 C5 120.15(19) . . ?
C7 C6 H6 119.9 . . ?
C5 C6 H6 119.9 . . ?
C6 C7 C2 120.10(19) . . ?
C6 C7 H7 119.9 . . ?
C2 C7 H7 119.9 . . ?
O3 C8 O4 124.51(19) . . ?
O3 C8 C5 124.28(19) . . ?
O4 C8 C5 111.20(17) . . ?
O4 C9 C10 106.42(17) . . ?
O4 C9 H9A 110.4 . . ?
C10 C9 H9A 110.4 . . ?
O4 C9 H9B 110.4 . . ?
C10 C9 H9B 110.4 . . ?
H9A C9 H9B 108.6 . . ?
C9 C10 H10A 109.5 . . ?
C9 C10 H10B 109.5 . . ?
H10A C10 H10B 109.5 . . ?
C9 C10 H10C 109.5 . . ?
H10A C10 H10C 109.5 . . ?
H10B C10 H10C 109.5 . . ?
C16 C11 C12 121.1(2) . . ?
C16 C11 S1 118.91(16) . . ?
C12 C11 S1 119.99(16) . . ?
C13 C12 C11 119.2(2) . . ?
C13 C12 H12 120.4 . . ?
C11 C12 H12 120.4 . . ?
C12 C13 C14 120.0(2) . . ?
C12 C13 H13 120.0 . . ?
C14 C13 H13 120.0 . . ?
C15 C14 C13 120.6(2) . . ?
C15 C14 H14 119.7 . . ?
C13 C14 H14 119.7 . . ?
C14 C15 C16 120.2(2) . . ?
C14 C15 H15 119.9 . . ?
C16 C15 H15 119.9 . . ?
C11 C16 C15 118.9(2) . . ?
C11 C16 H16 120.6 . . ?
C15 C16 H16 120.6 . . ?

loop_
_geom_bond_atom_site_label_1
_geom_bond_atom_site_label_2
_geom_bond_distance
_geom_bond_site_symmetry_2
_geom_bond_publ_flag
S1 O1 1.4381(15) . ?
S1 O2 1.4386(15) . ?
S1 N2 1.6319(18) . ?
S1 C11 1.762(2) . ?
O3 C8 1.211(3) . ?
O4 C8 1.330(2) . ?
O4 C9 1.451(2) . ?
N1 C1 1.325(3) . ?
N1 H1A 0.872(10) . ?
N1 H1B 0.877(10) . ?
N2 C1 1.317(3) . ?
C1 C2 1.499(3) . ?
C2 C7 1.393(3) . ?
C2 C3 1.396(3) . ?
C3 C4 1.388(3) . ?
C3 H3 0.9500 . ?
C4 C5 1.389(3) . ?
C4 H4 0.9500 . ?
C5 C6 1.396(3) . ?
C5 C8 1.492(3) . ?
C6 C7 1.386(3) . ?
C6 H6 0.9500 . ?
C7 H7 0.9500 . ?
C9 C10 1.501(3) . ?
C9 H9A 0.9900 . ?
C9 H9B 0.9900 . ?
C10 H10A 0.9800 . ?
C10 H10B 0.9800 . ?
C10 H10C 0.9800 . ?
C11 C16 1.390(3) . ?
C11 C12 1.392(3) . ?
C12 C13 1.384(3) . ?
C12 H12 0.9500 . ?
C13 C14 1.389(4) . ?
C13 H13 0.9500 . ?
C14 C15 1.378(3) . ?
C14 H14 0.9500 . ?
C15 C16 1.393(3) . ?
C15 H15 0.9500 . ?
C16 H16 0.9500 . ?

loop_
_geom_hbond_atom_site_label_D
_geom_hbond_atom_site_label_H
_geom_hbond_atom_site_label_A
_geom_hbond_distance_DH
_geom_hbond_distance_HA
_geom_hbond_distance_DA
_geom_hbond_angle_DHA
_geom_hbond_site_symmetry_A
_geom_hbond_publ_flag
N1 H1A O1 0.872(10) 2.35(2) 2.886(2) 120(2) . yes
N1 H1A O2 0.872(10) 2.180(15) 2.976(2) 152(2) 8_755 yes
N1 H1B O3 0.877(10) 2.426(15) 3.228(2) 152(2) 3_645 yes
C16 H16 O2 0.95 2.55 3.305(2) 137 8_755 yes

loop_
_geom_torsion_atom_site_label_1
_geom_torsion_atom_site_label_2
_geom_torsion_atom_site_label_3
_geom_torsion_atom_site_label_4
_geom_torsion
_geom_torsion_site_symmetry_1
_geom_torsion_site_symmetry_2
_geom_torsion_site_symmetry_3
_geom_torsion_site_symmetry_4
_geom_torsion_publ_flag
O1 S1 N2 C1 39.7(2) . . . . ?
O2 S1 N2 C1 168.04(18) . . . . ?
C11 S1 N2 C1 -77.77(19) . . . . ?
S1 N2 C1 N1 1.7(3) . . . . ?
S1 N2 C1 C2 -176.25(14) . . . . ?
N2 C1 C2 C7 -30.5(3) . . . . ?
N1 C1 C2 C7 151.3(2) . . . . ?
N2 C1 C2 C3 145.5(2) . . . . ?
N1 C1 C2 C3 -32.7(3) . . . . ?
C7 C2 C3 C4 0.6(3) . . . . ?
C1 C2 C3 C4 -175.35(18) . . . . ?
C2 C3 C4 C5 -0.9(3) . . . . ?
C3 C4 C5 C6 0.4(3) . . . . ?
C3 C4 C5 C8 178.82(18) . . . . ?
C4 C5 C6 C7 0.4(3) . . . . ?
C8 C5 C6 C7 -178.07(19) . . . . ?
C5 C6 C7 C2 -0.7(3) . . . . ?
C3 C2 C7 C6 0.1(3) . . . . ?
C1 C2 C7 C6 176.14(18) . . . . ?
C9 O4 C8 O3 5.8(3) . . . . ?
C9 O4 C8 C5 -173.20(17) . . . . ?
C4 C5 C8 O3 -169.7(2) . . . . ?
C6 C5 C8 O3 8.7(3) . . . . ?
C4 C5 C8 O4 9.3(3) . . . . ?
C6 C5 C8 O4 -172.26(19) . . . . ?
C8 O4 C9 C10 -169.54(19) . . . . ?
O1 S1 C11 C16 1.63(19) . . . . ?
O2 S1 C11 C16 -126.56(16) . . . . ?
N2 S1 C11 C16 121.85(16) . . . . ?
O1 S1 C11 C12 -179.51(16) . . . . ?
O2 S1 C11 C12 52.30(19) . . . . ?
N2 S1 C11 C12 -59.29(18) . . . . ?
C16 C11 C12 C13 -2.1(3) . . . . ?
S1 C11 C12 C13 179.03(17) . . . . ?
C11 C12 C13 C14 2.9(3) . . . . ?
C12 C13 C14 C15 -0.9(3) . . . . ?
C13 C14 C15 C16 -2.0(3) . . . . ?
C12 C11 C16 C15 -0.6(3) . . . . ?
S1 C11 C16 C15 178.22(16) . . . . ?
C14 C15 C16 C11 2.7(3) . . . . ?
